data_4037030
loop_
_publ_author_name
'Aitken, R. Alan'
'Harper, Andrew D.'
'Slawin, Alexandra M. Z.'

_publ_section_title
;
 Synthesis, Structure, and Unusual Reactivity of a Stable
 3-(Oxazolidin-2-ylidene)thiophen-2-one.
;
_journal_issue 21
_journal_name_full 'The Journal of organic chemistry'
_journal_page_first 10527
_journal_page_last 10531
_journal_paper_doi 10.1021/acs.joc.6b01309
_journal_volume 81
_journal_year 2016
_chemical_formula_moiety 'C9 H11 N O2 S'
_chemical_formula_sum 'C9 H11 N O2 S'
_chemical_formula_weight 197.25
_space_group_crystal_system monoclinic
_space_group_IT_number 14
_space_group_name_Hall '-P 2ybc'
_space_group_name_H-M_alt 'P 1 21/c 1'
_atom_sites_solution_hydrogens geom
_atom_sites_solution_primary direct
_atom_sites_solution_secondary difmap
_audit_creation_date 2015-06-30
_audit_creation_method 'by CrystalStructure 4.1'
_cell_angle_alpha 90.0000
_cell_angle_beta 103.897(7)
_cell_angle_gamma 90.0000
_cell_formula_units_Z 4
_cell_length_a 10.368(3)
_cell_length_b 5.8288(13)
_cell_length_c 15.852(4)
_cell_measurement_reflns_used 1116
_cell_measurement_temperature 125
_cell_measurement_theta_max 75.10
_cell_measurement_theta_min 23.90
_cell_volume 929.9(4)
_computing_cell_refinement 'CrystalClear-SM Expert 2.1 b32'
_computing_data_collection 'CrystalClear-SM Expert 2.1 b32 (Rigaku, 2014)'
_computing_data_reduction 'CrystalClear-SM Expert 2.1 b32'
_computing_molecular_graphics 'CrystalStructure 4.1'
_computing_publication_material 'CrystalStructure 4.1 (Rigaku, 2014)'
_computing_structure_refinement 'SHELXL2013 (Sheldrick, 2008)'
_computing_structure_solution 'SIR2011 (Burla, et al., 2012)'
_diffrn_ambient_temperature 125
_diffrn_detector_area_resol_mean 5.814
_diffrn_measured_fraction_theta_full 0.992
_diffrn_measured_fraction_theta_max 0.990
_diffrn_measurement_device_type 'Rigaku XtaLAB P200'
_diffrn_measurement_method \w
_diffrn_radiation_type 'Cu K\a'
_diffrn_radiation_wavelength 1.54187
_diffrn_reflns_av_R_equivalents 0.0400
_diffrn_reflns_Laue_measured_fraction_full 0.992
_diffrn_reflns_Laue_measured_fraction_max 0.990
_diffrn_reflns_limit_h_max 12
_diffrn_reflns_limit_h_min -12
_diffrn_reflns_limit_k_max 6
_diffrn_reflns_limit_k_min -6
_diffrn_reflns_limit_l_max 18
_diffrn_reflns_limit_l_min -17
_diffrn_reflns_number 9749
_diffrn_reflns_point_group_measured_fraction_full 0.992
_diffrn_reflns_point_group_measured_fraction_max 0.990
_diffrn_reflns_theta_full 67.687
_diffrn_reflns_theta_max 68.120
_diffrn_reflns_theta_min 4.393
_diffrn_standards_number 0
_exptl_absorpt_coefficient_mu 2.825
_exptl_absorpt_correction_T_max 0.945
_exptl_absorpt_correction_T_min 0.754
_exptl_absorpt_correction_type multi-scan
_exptl_absorpt_process_details 'REQAB (Rigaku, 1998)'
_exptl_crystal_colour colorless
_exptl_crystal_density_diffrn 1.409
_exptl_crystal_density_method 'not measured'
_exptl_crystal_description prism
_exptl_crystal_F_000 416.00
_exptl_crystal_size_max 0.120
_exptl_crystal_size_mid 0.050
_exptl_crystal_size_min 0.020
_refine_diff_density_max 0.29
_refine_diff_density_min -0.29
_refine_ls_extinction_method none
_refine_ls_goodness_of_fit_ref 1.060
_refine_ls_hydrogen_treatment mixed
_refine_ls_number_parameters 124
_refine_ls_number_reflns 1678
_refine_ls_number_restraints 1
_refine_ls_R_factor_all 0.0296
_refine_ls_R_factor_gt 0.0290
_refine_ls_shift/su_max 0.000
_refine_ls_structure_factor_coef Fsqd
_refine_ls_weighting_details 'w = 1/[\s^2^(Fo^2^)+(0.0438P)^2^+0.3251P] where P=(Fo^2^+2Fc^2^)/3'
_refine_ls_weighting_scheme calc
_refine_ls_wR_factor_gt 0.0790
_refine_ls_wR_factor_ref 0.0795
_reflns_number_gt 1613
_reflns_number_total 1678
_reflns_threshold_expression F^2^>2.0\s(F^2^)
_cod_data_source_file jo6b01309_si_003.cif
_cod_data_source_block 6
_cod_database_code 4037030

loop_
_space_group_symop_id
_space_group_symop_operation_xyz
1 +X,+Y,+Z
2 -X,1/2+Y,1/2-Z
3 -X,-Y,-Z
4 +X,-1/2-Y,-1/2+Z

loop_
_atom_site_label
_atom_site_type_symbol
_atom_site_fract_x
_atom_site_fract_y
_atom_site_fract_z
_atom_site_U_iso_or_equiv
_atom_site_adp_type
_atom_site_occupancy
_atom_site_site_symmetry_order
_atom_site_calc_flag
_atom_site_refinement_flags_posn
_atom_site_refinement_flags_adp
S1 S 0.80334(3) -0.30465(6) 0.69095(2) 0.02770(14) Uani 1 1 d . .
O2 O 0.59817(9) -0.08216(17) 0.58809(6) 0.0286(2) Uani 1 1 d . .
O10 O 0.88369(9) 0.32057(15) 0.49832(6) 0.0238(2) Uani 1 1 d . .
N7 N 0.66766(10) 0.26153(19) 0.47702(7) 0.0214(2) Uani 1 1 d D .
C2 C 0.72106(13) -0.0987(2) 0.61174(8) 0.0222(3) Uani 1 1 d . .
C3 C 0.82130(12) 0.0295(2) 0.58465(8) 0.0213(3) Uani 1 1 d . .
C4 C 0.95479(12) -0.0387(2) 0.62708(8) 0.0244(3) Uani 1 1 d . .
H4 H 1.0315 0.0321 0.6158 0.029 Uiso 1 1 calc R U
C5 C 0.96088(14) -0.2114(2) 0.68405(9) 0.0270(3) Uani 1 1 d . .
H5 H 1.0416 -0.2757 0.7169 0.032 Uiso 1 1 calc R U
C6 C 0.78742(12) 0.2003(2) 0.52150(8) 0.0203(3) Uani 1 1 d . .
C8 C 0.67548(12) 0.4150(2) 0.40379(8) 0.0218(3) Uani 1 1 d . .
C9 C 0.81898(12) 0.4990(2) 0.43780(8) 0.0236(3) Uani 1 1 d . .
H9A H 0.8636 0.5166 0.3895 0.028 Uiso 1 1 calc R U
H9B H 0.8209 0.6482 0.4679 0.028 Uiso 1 1 calc R U
C11 C 0.65745(14) 0.2730(3) 0.32093(9) 0.0284(3) Uani 1 1 d . .
H11A H 0.7270 0.1556 0.3289 0.034 Uiso 1 1 calc R U
H11B H 0.6637 0.3734 0.2725 0.034 Uiso 1 1 calc R U
H11C H 0.5701 0.1989 0.3081 0.034 Uiso 1 1 calc R U
C12 C 0.57501(14) 0.6095(2) 0.39373(9) 0.0290(3) Uani 1 1 d . .
H12A H 0.4849 0.5467 0.3761 0.035 Uiso 1 1 calc R U
H12B H 0.5894 0.7171 0.3494 0.035 Uiso 1 1 calc R U
H12C H 0.5861 0.6900 0.4493 0.035 Uiso 1 1 calc R U
H7 H 0.5877(12) 0.177(3) 0.4791(13) 0.048(5) Uiso 1 1 d D .

loop_
_atom_site_aniso_label
_atom_site_aniso_U_11
_atom_site_aniso_U_22
_atom_site_aniso_U_33
_atom_site_aniso_U_23
_atom_site_aniso_U_13
_atom_site_aniso_U_12
S1 0.0256(2) 0.0283(2) 0.0291(2) 0.00735(12) 0.00640(15) 0.00121(12)
O2 0.0196(5) 0.0334(5) 0.0320(5) 0.0051(4) 0.0047(4) -0.0017(4)
O10 0.0189(5) 0.0251(5) 0.0269(5) 0.0027(3) 0.0047(4) -0.0032(3)
N7 0.0185(5) 0.0232(5) 0.0222(5) 0.0024(4) 0.0046(4) -0.0015(4)
C2 0.0226(6) 0.0224(6) 0.0216(6) -0.0018(5) 0.0051(5) -0.0001(5)
C3 0.0200(6) 0.0219(6) 0.0216(6) -0.0028(5) 0.0044(5) -0.0006(5)
C4 0.0199(6) 0.0269(7) 0.0259(7) -0.0020(5) 0.0045(5) -0.0008(5)
C5 0.0229(7) 0.0293(7) 0.0271(7) 0.0010(5) 0.0028(5) 0.0033(5)
C6 0.0189(6) 0.0207(6) 0.0218(6) -0.0051(5) 0.0058(5) -0.0023(5)
C8 0.0221(6) 0.0208(6) 0.0227(6) 0.0017(5) 0.0058(5) -0.0021(5)
C9 0.0228(6) 0.0215(6) 0.0259(6) 0.0021(5) 0.0048(5) -0.0023(5)
C11 0.0310(7) 0.0304(7) 0.0239(7) -0.0029(5) 0.0066(6) -0.0052(6)
C12 0.0261(7) 0.0261(7) 0.0334(7) 0.0034(6) 0.0046(5) 0.0031(5)

loop_
_atom_type_symbol
_atom_type_description
_atom_type_scat_dispersion_real
_atom_type_scat_dispersion_imag
_atom_type_scat_source
C C 0.0181 0.0091
;
International Tables for Crystallography
(Vol. C, Tables 4.2.6.8 and 6.1.1.4)
;
H H 0.0000 0.0000
;
International Tables for Crystallography
(Vol. C, Table 6.1.1.4)
;
N N 0.0311 0.0180
;
International Tables for Crystallography
(Vol. C, Tables 4.2.6.8 and 6.1.1.4)
;
O O 0.0492 0.0322
;
International Tables for Crystallography
(Vol. C, Tables 4.2.6.8 and 6.1.1.4)
;
S S 0.3331 0.5567
;
International Tables for Crystallography
(Vol. C, Tables 4.2.6.8 and 6.1.1.4)
;

loop_
_geom_angle_atom_site_label_1
_geom_angle_atom_site_label_2
_geom_angle_atom_site_label_3
_geom_angle
C5 S1 C2 92.44(6)
C6 O10 C9 107.26(10)
C6 N7 C8 111.07(10)
C6 N7 H7 122.9(12)
C8 N7 H7 122.8(12)
O2 C2 C3 129.53(12)
O2 C2 S1 122.88(10)
C3 C2 S1 107.58(9)
C6 C3 C2 120.88(11)
C6 C3 C4 125.39(11)
C2 C3 C4 113.71(11)
C5 C4 C3 113.88(12)
C5 C4 H4 123.1
C3 C4 H4 123.1
C4 C5 S1 112.39(10)
C4 C5 H5 123.8
S1 C5 H5 123.8
N7 C6 O10 112.24(11)
N7 C6 C3 128.15(11)
O10 C6 C3 119.58(11)
N7 C8 C12 111.51(10)
N7 C8 C11 109.18(11)
C12 C8 C11 112.00(11)
N7 C8 C9 98.51(9)
C12 C8 C9 112.34(11)
C11 C8 C9 112.54(11)
O10 C9 C8 104.85(10)
O10 C9 H9A 110.8
C8 C9 H9A 110.8
O10 C9 H9B 110.8
C8 C9 H9B 110.8
H9A C9 H9B 108.9
C8 C11 H11A 109.5
C8 C11 H11B 109.5
H11A C11 H11B 109.5
C8 C11 H11C 109.5
H11A C11 H11C 109.5
H11B C11 H11C 109.5
C8 C12 H12A 109.5
C8 C12 H12B 109.5
H12A C12 H12B 109.5
C8 C12 H12C 109.5
H12A C12 H12C 109.5
H12B C12 H12C 109.5

loop_
_geom_bond_atom_site_label_1
_geom_bond_atom_site_label_2
_geom_bond_distance
S1 C5 1.7495(15)
S1 C2 1.7974(13)
O2 C2 1.2425(16)
O10 C6 1.3412(15)
O10 C9 1.4639(16)
N7 C6 1.3212(17)
N7 C8 1.4830(16)
N7 H7 0.973(5)
C2 C3 1.4274(18)
C3 C6 1.3957(18)
C3 C4 1.4418(17)
C4 C5 1.344(2)
C4 H4 0.9500
C5 H5 0.9500
C8 C12 1.5220(18)
C8 C11 1.5254(18)
C8 C9 1.5358(17)
C9 H9A 0.9900
C9 H9B 0.9900
C11 H11A 0.9800
C11 H11B 0.9800
C11 H11C 0.9800
C12 H12A 0.9800
C12 H12B 0.9800
C12 H12C 0.9800

loop_
_geom_torsion_atom_site_label_1
_geom_torsion_atom_site_label_2
_geom_torsion_atom_site_label_3
_geom_torsion_atom_site_label_4
_geom_torsion
C5 S1 C2 O2 -179.99(12)
C5 S1 C2 C3 0.15(10)
O2 C2 C3 C6 -1.3(2)
S1 C2 C3 C6 178.60(9)
O2 C2 C3 C4 179.83(13)
S1 C2 C3 C4 -0.32(13)
C6 C3 C4 C5 -178.47(12)
C2 C3 C4 C5 0.39(16)
C3 C4 C5 S1 -0.27(15)
C2 S1 C5 C4 0.07(11)
C8 N7 C6 O10 10.25(14)
C8 N7 C6 C3 -168.06(12)
C9 O10 C6 N7 6.64(14)
C9 O10 C6 C3 -174.89(11)
C2 C3 C6 N7 -2.9(2)
C4 C3 C6 N7 175.91(12)
C2 C3 C6 O10 178.92(11)
C4 C3 C6 O10 -2.29(19)
C6 N7 C8 C12 -139.20(11)
C6 N7 C8 C11 96.51(12)
C6 N7 C8 C9 -21.03(13)
C6 O10 C9 C8 -19.79(12)
N7 C8 C9 O10 23.48(12)
C12 C8 C9 O10 141.01(11)
C11 C8 C9 O10 -91.46(12)
